data_2100611
loop_
_publ_author_name
'Michiue, Yuichi'
'Yamamoto, Akiji'
'Tanaka, Masahiko'

_publ_section_title
; Superspace description of the homologous series
Ga~4~Ti~m-4~O~2m-2~ with the crystallographic shear structure
based on rutile
;
_journal_coeditor_code CK5017
_journal_issue 2
_journal_name_full 'Acta Crystallographica, Section B'
_journal_page_first 737
_journal_page_last 744
_journal_paper_doi 10.1107/S010876810602369X
_journal_volume 62
_journal_year 2006
_chemical_formula_sum 'Ga0.444 O3.556 Ti1.444'
_chemical_formula_weight 157
_chemical_name_systematic ' ?'
_space_group_ssg_name P2/m(\a1/2\g)00
_symmetry_cell_setting monoclinic
_cell_angle_alpha 90
_cell_angle_beta 90.2935
_cell_angle_gamma 90
_cell_formula_units_Z 1
_cell_length_a 4.0904
_cell_length_b 2.9755
_cell_length_c 4.7359
_cell_measurement_temperature 295
_cell_modulation_dimension 1
_cell_volume 57.64159
_computing_publication_material '(Jana2000; Petricek and Dusek, 2000)'
_computing_structure_refinement '(Jana2000; Petricek and Dusek, 2000)'
_diffrn_radiation_type synchrotron
_diffrn_radiation_wavelength 0.8
_exptl_absorpt_coefficient_mu 13.73
_exptl_absorpt_process_details '(Jana2000; Petricek and Dusek, 2000)'
_exptl_crystal_density_diffrn 4.52
_exptl_crystal_F_000 74
_refine_ls_extinction_method none
_refine_ls_number_parameters 78
_refine_ls_R_factor_all 0.0408
_refine_ls_R_factor_gt 0.0398
_refine_ls_shift/su_max 9.4983
_refine_ls_shift/su_mean 0.4337
_refine_ls_weighting_scheme sigma
_refine_ls_wR_factor_gt 0.0387
_refine_ls_wR_factor_ref 0.0387
_cod_data_source_file ck5017.cif
_cod_database_code 2100611

loop_
_space_group_symop_ssg_id
_space_group_symop_ssg_operation_algebraic
1 x1,x2,x3,x4
2 -x1,x2,-x3,-x4
3 -x1,-x2,-x3,-x4
4 x1,-x2,x3,x4
5 x1,1/2+x2,x3,1/2+x4
6 -x1,1/2+x2,-x3,1/2-x4
7 -x1,1/2-x2,-x3,1/2-x4
8 x1,1/2-x2,x3,1/2+x4

loop_
_atom_site_type_symbol
_atom_site_label
_atom_site_fract_x
_atom_site_fract_y
_atom_site_fract_z
_atom_site_U_iso_or_equiv
_atom_site_adp_type
_atom_site_calc_flag
_atom_site_occupancy
Ti M1a 0 0 0 0.0093(4) Uiso d 0.965(5)
Ga M1' 0.1363(5) 0 0.1050(4) 0.0118(6) Uiso d 1
Ti M2a 0.5 0.5 0.5 0.0095(4) Uiso d 0.919(6)
Ga M2'a 0.6738(6) 0.5 0.5838(5) 0.0045(7) Uiso d 0.63(2)
O O1 0.301(7) 0 0.311(5) 0.0041(6) Uiso d 1
O O1' 0.055(2) 0 0.267(2) 0.002(2) Uiso d 1
O O1" 0.456(3) 0 0.390(2) 0.013(3) Uiso d 1
O O2 0.219(7) 0.5 -0.178(5) 0.0080(7) Uiso d 1
O O2' 0.003(3) 0.5 -0.291(2) 0.009(3) Uiso d 1
O O2" 0.415(3) 0.5 -0.076(2) 0.019(3) Uiso d 1

loop_
_atom_site_displace_Fourier_atom_site_label
_atom_site_displace_Fourier_axis
_atom_site_displace_Fourier_wave_vector_seq_id
_atom_site_displace_Fourier_param_cos
_atom_site_displace_Fourier_param_sin
M1a x 1 0 -0.050(3)
M1a y 1 0 0
M1a z 1 0 -0.018(3)
M1a x 2 0 0.025(2)
M1a y 2 0 0
M1a z 2 0 0.006(2)
M1b x 1 0 -0.050(3)
M1b y 1 0 0
M1b z 1 0 -0.018(3)
M1b x 2 0 0.025(2)
M1b y 2 0 0
M1b z 2 0 0.006(2)
M2a x 1 0 -0.025(6)
M2a y 1 0 0
M2a z 1 0 0.028(5)
M2a x 2 0 0.004(4)
M2a y 2 0 0
M2a z 2 0 -0.018(3)
M2b x 1 0 -0.025(6)
M2b y 1 0 0
M2b z 1 0 0.028(5)
M2b x 2 0 0.004(4)
M2b y 2 0 0
M2b z 2 0 -0.018(3)
O1 x 1 -0.020(7) -0.0102(18)
O1 y 1 0 0
O1 z 1 -0.010(6) -0.0104(15)
O2 x 1 -0.017(7) -0.0087(18)
O2 y 1 0 0
O2 z 1 -0.010(6) -0.0131(14)

loop_
_atom_site_displace_special_func_atom_site_label
_atom_site_displace_special_func_sawtooth_ax
_atom_site_displace_special_func_sawtooth_ay
_atom_site_displace_special_func_sawtooth_az
_atom_site_displace_special_func_sawtooth_c
_atom_site_displace_special_func_sawtooth_w
M1a 0.2121 0 0.1061 0 0.3889
M1b 0.2121 0 0.1061 0 0.3889
Ga1 0 0 0 0.23137(6) 0.0556
M2a 0.1818 0 0.0909 0 0.3333
M2b 0.1818 0 0.0909 0 0.3333
M3a 0 0 0 0.20902(7) 0.0556
M3b 0 0 0 0.20902(7) 0.0556
O1 0.2424 0 0.1212 -0.0108 0.4444
O2 0.2424 0 0.1212 0.0047 0.4444

loop_
_atom_site_Fourier_wave_vector_seq_id
_atom_site_Fourier_wave_vector_x
_atom_site_Fourier_wave_vector_z
1 0.11111 -0.05556
2 0.22222 -0.11111

loop_
_atom_type_symbol
_atom_type_scat_dispersion_real
_atom_type_scat_dispersion_imag
_atom_type_scat_source
Ti 0.316 0.564 'International Tables Vol C Tables  4.2.6.8 and 6.1.1.1'
Ga 0.095 1.980 'International Tables Vol C Tables  4.2.6.8 and 6.1.1.1'
O 0.015 0.008 'International Tables Vol C Tables  4.2.6.8 and 6.1.1.1'

loop_
_cell_wave_vector_seq_id
_cell_wave_vector_x
_cell_wave_vector_y
_cell_wave_vector_z
1 0.11111 0.00000 -0.05556

loop_
_geom_bond_atom_site_label_1
_geom_bond_atom_site_label_2
_geom_bond_site_symmetry_2
_geom_bond_publ_flag
_geom_bond_distance_max
_geom_bond_distance_min
_geom_bond_distance_av
M1a O1 . no 1.98(3) 1.95(3) 1.96(4)
M1a O1 3_555 no 1.98(3) 1.95(3) 1.96(4)
M1a O1" . no 1.89(2) 1.89(2) 1.89(2)
M1a O1" 3_555 no 1.89(2) 1.89(2) 1.89(2)
M1a O2 1_545 no 1.96(2) 1.92(2) 1.95(2)
M1a O2 . no 1.96(2) 1.92(2) 1.95(2)
M1a O2 3_555 no 1.96(2) 1.92(2) 1.95(2)
M1a O2 3_565 no 1.96(2) 1.92(2) 1.95(2)
M1a O2" 1_545 no 1.963(13) 1.963(13) 1.963(13)
M1a O2" . no 1.963(13) 1.963(13) 1.963(13)
M1a O2" 3_555 no 1.963(13) 1.963(13) 1.963(13)
M1a O2" 3_565 no 1.963(13) 1.963(13) 1.963(13)
M2a O1 . no 1.97(2) 1.94(3) 1.96(3)
M2a O1 1_565 no 1.97(2) 1.94(3) 1.96(3)
M2a O1 3_656 no 1.97(2) 1.94(3) 1.96(3)
M2a O1 3_666 no 1.97(2) 1.94(3) 1.96(3)
M2a O2 1_556 no 2.02(4) 1.92(4) 1.98(4)
M2a O2 3_665 no 2.02(4) 1.92(4) 1.98(4)
M2a O2' 1_556 no 2.02(3) 2.02(3) 2.02(3)
M2a O2' 3_665 no 2.02(3) 2.02(3) 2.02(3)
M2'a O1' 5_655 no 2.170(10) 2.170(10) 2.170(10)
M2'a O1' 3_656 no 1.985(7) 1.985(7) 1.985(7)
M2'a O1' 3_666 no 1.985(7) 1.985(7) 1.985(7)
M2'a O1" . no 1.961(7) 1.961(7) 1.961(7)
M2'a O1" 1_565 no 1.961(7) 1.961(7) 1.961(7)
M2'a O2 1_556 no 1.93(3) 1.93(3) 1.93(3)
